data_4305707
loop_
_publ_author_name
'Andreas Kempter'
'Christian Gemel'
'Roland A. Fischer'

_publ_section_title
;
Oxidative Addition of Group 13 and 14 Metal Halides and Alkyls to Ga(DDP)
(DDP = Bulky Bisimidinate)
;
_journal_name_full 'Inorganic Chemistry'
_journal_page_first 7279
_journal_page_last 7285
_journal_paper_doi 10.1021/ic800690z
_journal_volume 47
_journal_year 2008
_chemical_formula_sum 'C32 H50 Ga2 N2'
_chemical_formula_weight 602.18
_chemical_name_systematic
; 
 ? 
;
_space_group_IT_number 2
_symmetry_cell_setting triclinic
_symmetry_space_group_name_Hall '-P 1'
_symmetry_space_group_name_H-M 'P -1'
_atom_sites_solution_hydrogens geom
_atom_sites_solution_primary direct
_atom_sites_solution_secondary difmap
_audit_creation_method SHELXL-97
_cell_angle_alpha 65.03(4)
_cell_angle_beta 68.78(4)
_cell_angle_gamma 70.49(4)
_cell_formula_units_Z 2
_cell_length_a 11.025(5)
_cell_length_b 12.214(5)
_cell_length_c 14.119(6)
_cell_measurement_reflns_used 200
_cell_measurement_temperature 105(2)
_cell_measurement_theta_max 25
_cell_measurement_theta_min 0
_cell_volume 1569.3(13)
_computing_cell_refinement
;
CrysAlis RED, Oxford Diffraction Ltd.,
Version 1.170.32 (release 06.06.2003 CrysAlis170 VC++)
(compiled Jun  6 2003,13:53:32)
;
_computing_data_collection
;
CrysAlis CCD, Oxford Diffraction Ltd.,
Version 1.170.32 (release 06.06.2003 CrysAlis170 VC++)
(compiled Jun  6 2003,13:53:32)
;
_computing_data_reduction
;
CrysAlis RED, Oxford Diffraction Ltd.,
Version 1.170.32 (release 06.06.2003 CrysAlis170 VC++)
(compiled Jun  6 2003,13:53:32)
;
_computing_structure_refinement 'SHELXL-97 (Sheldrick, 1997)'
_computing_structure_solution 'SHELXS-97 (Sheldrick, 1990)'
_diffrn_ambient_temperature 105(2)
_diffrn_detector_area_resol_mean 'not measured'
_diffrn_measured_fraction_theta_full 0.984
_diffrn_measured_fraction_theta_max 0.984
_diffrn_measurement_device_type 'multiwire proportional'
_diffrn_measurement_method 'phi and omega scans'
_diffrn_radiation_monochromator graphite
_diffrn_radiation_source 'fine-focus sealed tube'
_diffrn_radiation_type MoK\a
_diffrn_radiation_wavelength 0.71073
_diffrn_reflns_av_R_equivalents 0.1062
_diffrn_reflns_av_sigmaI/netI 0.3615
_diffrn_reflns_limit_h_max 10
_diffrn_reflns_limit_h_min -14
_diffrn_reflns_limit_k_max 15
_diffrn_reflns_limit_k_min -15
_diffrn_reflns_limit_l_max 16
_diffrn_reflns_limit_l_min -18
_diffrn_reflns_number 15936
_diffrn_reflns_theta_full 27.56
_diffrn_reflns_theta_max 27.56
_diffrn_reflns_theta_min 3.05
_diffrn_standards_decay_% 'not measured'
_diffrn_standards_interval_count 'not measured'
_diffrn_standards_interval_time 'not measured'
_diffrn_standards_number 'not measured'
_exptl_absorpt_coefficient_mu 1.738
_exptl_absorpt_correction_T_max 0.706
_exptl_absorpt_correction_T_min 0.666
_exptl_absorpt_correction_type empirical
_exptl_absorpt_process_details none
_exptl_crystal_colour 'intense yellow'
_exptl_crystal_density_diffrn 1.274
_exptl_crystal_density_meas ?
_exptl_crystal_density_method .
_exptl_crystal_description prism
_exptl_crystal_F_000 636
_exptl_crystal_size_max 0.25
_exptl_crystal_size_mid 0.2
_exptl_crystal_size_min 0.2
_refine_diff_density_max 1.901
_refine_diff_density_min -0.675
_refine_diff_density_rms 0.103
_refine_ls_extinction_method none
_refine_ls_goodness_of_fit_ref 0.751
_refine_ls_hydrogen_treatment mixed
_refine_ls_matrix_type full
_refine_ls_number_parameters 315
_refine_ls_number_reflns 7148
_refine_ls_number_restraints 0
_refine_ls_restrained_S_all 0.751
_refine_ls_R_factor_all 0.2123
_refine_ls_R_factor_gt 0.0667
_refine_ls_shift/su_max 0.002
_refine_ls_shift/su_mean 0.000
_refine_ls_structure_factor_coef Fsqd
_refine_ls_weighting_details 'calc w=1/[\s^2^(Fo^2^)+(0.0180P)^2^+0.0000P] where P=(Fo^2^+2Fc^2^)/3'
_refine_ls_weighting_scheme calc
_refine_ls_wR_factor_gt 0.0966
_refine_ls_wR_factor_ref 0.1300
_reflns_number_gt 2275
_reflns_number_total 7148
_reflns_threshold_expression >2sigma(I)
_cod_data_source_file ic800690z-file002_1.cif
_cod_data_source_block '[{(DDP)GaMe}GaMe2]_(1)'
_cod_original_cell_volume 1569.3(12)
_cod_database_code 4305707

loop_
_symmetry_equiv_pos_as_xyz
'x, y, z'
'-x, -y, -z'

loop_
_atom_site_label
_atom_site_type_symbol
_atom_site_fract_x
_atom_site_fract_y
_atom_site_fract_z
_atom_site_U_iso_or_equiv
_atom_site_adp_type
_atom_site_occupancy
_atom_site_symmetry_multiplicity
_atom_site_calc_flag
_atom_site_refinement_flags
_atom_site_disorder_assembly
_atom_site_disorder_group
Ga1 Ga 0.82739(9) 0.74623(8) 0.20714(6) 0.0215(3) Uani 1 1 d . . .
N1 N 0.6902(6) 0.8156(5) 0.3159(4) 0.0167(14) Uani 1 1 d . . .
C1 C 0.6543(7) 0.7429(7) 0.4195(5) 0.0164(17) Uani 1 1 d . . .
Ga2 Ga 1.05309(9) 0.72408(8) 0.21515(7) 0.0308(3) Uani 1 1 d . . .
N2 N 0.7756(6) 0.5820(5) 0.2804(4) 0.0174(14) Uani 1 1 d . . .
C2 C 0.6773(7) 0.6162(7) 0.4512(5) 0.0213(19) Uani 1 1 d . . .
H2A H 0.6601 0.5731 0.5270 0.026 Uiso 1 1 calc R . .
C3 C 0.7232(7) 0.5419(6) 0.3858(5) 0.0149(17) Uani 1 1 d . . .
C4 C 0.5819(7) 0.8015(6) 0.5050(5) 0.025(2) Uani 1 1 d . . .
H4A H 0.5720 0.8915 0.4716 0.037 Uiso 1 1 calc R . .
H4B H 0.6329 0.7700 0.5589 0.037 Uiso 1 1 calc R . .
H4C H 0.4937 0.7814 0.5404 0.037 Uiso 1 1 calc R . .
C5 C 0.7044(7) 0.4081(6) 0.4434(5) 0.0236(19) Uani 1 1 d . . .
H5A H 0.7386 0.3654 0.3907 0.035 Uiso 1 1 calc R . .
H5B H 0.6095 0.4082 0.4767 0.035 Uiso 1 1 calc R . .
H5C H 0.7532 0.3653 0.4994 0.035 Uiso 1 1 calc R . .
C6 C 0.6385(8) 0.9464(7) 0.2858(5) 0.0189(18) Uani 1 1 d . . .
C7 C 0.7106(8) 1.0258(7) 0.2780(5) 0.0217(19) Uani 1 1 d . . .
C8 C 0.6586(8) 1.1517(7) 0.2433(5) 0.0238(19) Uani 1 1 d . . .
H8A H 0.7060 1.2064 0.2393 0.029 Uiso 1 1 calc R . .
C9 C 0.5403(9) 1.1997(7) 0.2145(6) 0.034(2) Uani 1 1 d . . .
H9A H 0.5072 1.2866 0.1903 0.041 Uiso 1 1 calc R . .
C10 C 0.4707(8) 1.1233(7) 0.2205(5) 0.030(2) Uani 1 1 d . . .
H10A H 0.3892 1.1581 0.2000 0.036 Uiso 1 1 calc R . .
C11 C 0.5154(8) 0.9933(7) 0.2563(5) 0.024(2) Uani 1 1 d . . .
C12 C 0.8434(8) 0.9776(7) 0.3076(6) 0.028(2) Uani 1 1 d . . .
H12A H 0.8580 0.8854 0.3397 0.034 Uiso 1 1 calc R . .
C13 C 0.8446(9) 1.0234(8) 0.3909(6) 0.050(3) Uani 1 1 d . . .
H13A H 0.7717 1.0005 0.4555 0.074 Uiso 1 1 calc R . .
H13B H 0.8331 1.1136 0.3610 0.074 Uiso 1 1 calc R . .
H13C H 0.9298 0.9861 0.4103 0.074 Uiso 1 1 calc R . .
C14 C 0.9584(8) 1.0098(7) 0.2063(6) 0.038(2) Uani 1 1 d . . .
H14A H 1.0430 0.9759 0.2267 0.056 Uiso 1 1 calc R . .
H14B H 0.9459 1.0998 0.1721 0.056 Uiso 1 1 calc R . .
H14C H 0.9598 0.9741 0.1553 0.056 Uiso 1 1 calc R . .
C15 C 0.4357(8) 0.9096(7) 0.2615(6) 0.031(2) Uani 1 1 d . . .
H15A H 0.4945 0.8253 0.2706 0.037 Uiso 1 1 calc R . .
C16 C 0.3907(9) 0.9534(8) 0.1565(6) 0.045(3) Uani 1 1 d . . .
H16A H 0.4690 0.9582 0.0944 0.068 Uiso 1 1 calc R . .
H16B H 0.3310 1.0352 0.1466 0.068 Uiso 1 1 calc R . .
H16C H 0.3437 0.8945 0.1624 0.068 Uiso 1 1 calc R . .
C17 C 0.3150(9) 0.8983(7) 0.3570(6) 0.043(2) Uani 1 1 d . . .
H17A H 0.3428 0.8692 0.4237 0.064 Uiso 1 1 calc R . .
H17B H 0.2699 0.8393 0.3607 0.064 Uiso 1 1 calc R . .
H17C H 0.2538 0.9793 0.3487 0.064 Uiso 1 1 calc R . .
C18 C 0.8225(8) 0.5034(6) 0.2161(5) 0.0209(19) Uani 1 1 d . . .
C19 C 0.9454(8) 0.4166(7) 0.2177(5) 0.0203(19) Uani 1 1 d . . .
C20 C 0.9898(7) 0.3500(6) 0.1482(6) 0.0235(19) Uani 1 1 d . . .
H20A H 1.0727 0.2922 0.1471 0.028 Uiso 1 1 calc R . .
C21 C 0.9161(8) 0.3659(6) 0.0807(5) 0.0243(19) Uani 1 1 d . . .
H21A H 0.9485 0.3196 0.0335 0.029 Uiso 1 1 calc R . .
C22 C 0.7948(8) 0.4496(7) 0.0819(6) 0.028(2) Uani 1 1 d . . .
H22A H 0.7446 0.4595 0.0354 0.034 Uiso 1 1 calc R . .
C23 C 0.7451(8) 0.5189(6) 0.1488(6) 0.0194(18) Uani 1 1 d . . .
C24 C 1.0307(8) 0.3959(6) 0.2903(6) 0.026(2) Uani 1 1 d . . .
H24A H 0.9817 0.4503 0.3351 0.032 Uiso 1 1 calc R . .
C25 C 1.1632(7) 0.4332(7) 0.2241(6) 0.030(2) Uani 1 1 d . . .
H25A H 1.2147 0.4214 0.2728 0.045 Uiso 1 1 calc R . .
H25B H 1.1471 0.5204 0.1780 0.045 Uiso 1 1 calc R . .
H25C H 1.2133 0.3819 0.1787 0.045 Uiso 1 1 calc R . .
C26 C 1.0563(8) 0.2643(7) 0.3668(6) 0.035(2) Uani 1 1 d . . .
H26A H 0.9711 0.2406 0.4111 0.052 Uiso 1 1 calc R . .
H26B H 1.1073 0.2579 0.4138 0.052 Uiso 1 1 calc R . .
H26C H 1.1071 0.2090 0.3251 0.052 Uiso 1 1 calc R . .
C27 C 0.6107(7) 0.6088(7) 0.1513(5) 0.0228(19) Uani 1 1 d . . .
H27A H 0.6150 0.6770 0.1707 0.027 Uiso 1 1 calc R . .
C28 C 0.5007(8) 0.5473(8) 0.2382(6) 0.047(3) Uani 1 1 d . . .
H28A H 0.5219 0.5128 0.3082 0.070 Uiso 1 1 calc R . .
H28B H 0.4927 0.4807 0.2208 0.070 Uiso 1 1 calc R . .
H28C H 0.4163 0.6085 0.2416 0.070 Uiso 1 1 calc R . .
C29 C 0.5800(7) 0.6677(7) 0.0406(5) 0.033(2) Uani 1 1 d . . .
H29A H 0.4933 0.7256 0.0456 0.050 Uiso 1 1 calc R . .
H29B H 0.5778 0.6029 0.0180 0.050 Uiso 1 1 calc R . .
H29C H 0.6493 0.7122 -0.0125 0.050 Uiso 1 1 calc R . .
C30 C 0.7963(7) 0.8438(6) 0.0617(5) 0.0260(19) Uiso 1 1 d . . .
H30A H 0.7046 0.8487 0.0643 0.039 Uiso 1 1 calc R . .
H30B H 0.8585 0.8035 0.0100 0.039 Uiso 1 1 calc R . .
H30C H 0.8104 0.9273 0.0388 0.039 Uiso 1 1 calc R . .
C31 C 1.0950(8) 0.6696(7) 0.3429(5) 0.040(2) Uiso 1 1 d . . .
H31A H 1.1894 0.6674 0.3291 0.061 Uiso 1 1 calc R . .
H31B H 1.0780 0.5863 0.3855 0.061 Uiso 1 1 calc R . .
H31C H 1.0402 0.7257 0.3832 0.061 Uiso 1 1 calc R . .
C32 C 1.1972(8) 0.7720(8) 0.0811(6) 0.046(2) Uani 1 1 d . . .
H32A H 1.2797 0.7570 0.1004 0.070 Uiso 1 1 calc R . .
H32B H 1.1715 0.8600 0.0400 0.070 Uiso 1 1 calc R . .
H32C H 1.2114 0.7228 0.0368 0.070 Uiso 1 1 calc R . .

loop_
_atom_site_aniso_label
_atom_site_aniso_U_11
_atom_site_aniso_U_22
_atom_site_aniso_U_33
_atom_site_aniso_U_23
_atom_site_aniso_U_13
_atom_site_aniso_U_12
Ga1 0.0198(6) 0.0159(5) 0.0229(5) -0.0074(4) 0.0020(4) -0.0041(4)
N1 0.021(4) 0.013(3) 0.014(3) -0.006(3) -0.001(3) -0.003(3)
C1 0.017(4) 0.027(5) 0.009(4) -0.006(3) -0.005(3) -0.007(4)
Ga2 0.0260(7) 0.0298(6) 0.0378(6) -0.0166(5) -0.0040(5) -0.0055(5)
N2 0.020(4) 0.015(3) 0.020(3) -0.004(3) -0.010(3) -0.005(3)
C2 0.024(5) 0.029(5) 0.011(4) -0.008(4) -0.012(4) 0.004(4)
C3 0.016(4) 0.012(4) 0.018(4) -0.001(3) -0.012(4) -0.003(3)
C4 0.034(5) 0.021(4) 0.004(4) 0.002(3) 0.002(3) -0.004(4)
C5 0.022(5) 0.039(5) 0.019(4) -0.012(4) -0.002(4) -0.018(4)
C6 0.024(5) 0.016(4) 0.009(4) -0.003(3) -0.001(3) -0.002(4)
C7 0.028(5) 0.019(4) 0.007(4) 0.000(3) 0.003(4) -0.006(4)
C8 0.031(5) 0.025(5) 0.013(4) -0.009(4) 0.000(4) -0.006(4)
C9 0.044(6) 0.014(4) 0.032(5) -0.009(4) 0.004(4) -0.004(4)
C10 0.036(6) 0.031(5) 0.020(4) -0.013(4) -0.014(4) 0.007(4)
C11 0.029(5) 0.023(5) 0.016(4) -0.006(4) -0.004(4) -0.003(4)
C12 0.025(5) 0.017(4) 0.036(5) 0.003(4) -0.014(4) -0.005(4)
C13 0.062(7) 0.046(6) 0.059(6) -0.025(5) -0.028(6) -0.012(5)
C14 0.027(6) 0.025(5) 0.058(6) -0.011(4) -0.011(5) -0.006(4)
C15 0.022(5) 0.030(5) 0.048(6) -0.024(4) -0.013(4) 0.003(4)
C16 0.043(7) 0.075(7) 0.039(5) -0.027(5) -0.011(5) -0.027(5)
C17 0.051(7) 0.030(5) 0.046(5) -0.010(4) -0.003(5) -0.021(5)
C18 0.026(5) 0.013(4) 0.016(4) -0.009(3) 0.009(4) -0.006(4)
C19 0.025(5) 0.015(4) 0.014(4) -0.003(3) 0.000(4) -0.005(4)
C20 0.016(5) 0.018(4) 0.029(5) -0.004(4) -0.004(4) -0.002(4)
C21 0.038(6) 0.013(4) 0.019(4) -0.006(3) -0.001(4) -0.007(4)
C22 0.037(6) 0.023(5) 0.026(5) -0.002(4) -0.015(4) -0.009(4)
C23 0.031(5) 0.014(4) 0.017(4) -0.006(3) -0.008(4) -0.006(4)
C24 0.033(6) 0.010(4) 0.029(5) -0.008(4) -0.010(4) 0.007(4)
C25 0.021(5) 0.035(5) 0.034(5) -0.018(4) -0.005(4) 0.000(4)
C26 0.032(6) 0.035(5) 0.035(5) -0.006(4) -0.019(4) -0.001(4)
C27 0.023(5) 0.022(5) 0.028(5) -0.012(4) -0.007(4) -0.006(4)
C28 0.035(6) 0.056(7) 0.036(5) -0.010(5) -0.002(5) -0.009(5)
C29 0.025(5) 0.030(5) 0.038(5) -0.011(4) -0.015(4) 0.009(4)
C32 0.027(6) 0.066(7) 0.045(5) -0.026(5) 0.006(4) -0.016(5)

loop_
_atom_type_symbol
_atom_type_description
_atom_type_scat_dispersion_real
_atom_type_scat_dispersion_imag
_atom_type_scat_source
C C 0.0033 0.0016 'International Tables Vol C Tables 4.2.6.8 and 6.1.1.4'
H H 0.0000 0.0000 'International Tables Vol C Tables 4.2.6.8 and 6.1.1.4'
N N 0.0061 0.0033 'International Tables Vol C Tables 4.2.6.8 and 6.1.1.4'
Ga Ga 0.2307 1.6083 'International Tables Vol C Tables 4.2.6.8 and 6.1.1.4'

loop_
_geom_angle_atom_site_label_1
_geom_angle_atom_site_label_2
_geom_angle_atom_site_label_3
_geom_angle
_geom_angle_site_symmetry_1
_geom_angle_site_symmetry_3
_geom_angle_publ_flag
N1 Ga1 C30 110.2(3) . . ?
N1 Ga1 N2 93.0(2) . . ?
C30 Ga1 N2 116.3(3) . . ?
N1 Ga1 Ga2 111.67(17) . . ?
C30 Ga1 Ga2 113.8(2) . . ?
N2 Ga1 Ga2 110.06(17) . . ?
C1 N1 C6 119.6(6) . . ?
C1 N1 Ga1 120.7(5) . . ?
C6 N1 Ga1 119.4(4) . . ?
N1 C1 C2 122.8(6) . . ?
N1 C1 C4 119.2(6) . . ?
C2 C1 C4 118.0(6) . . ?
C31 Ga2 C32 116.9(4) . . ?
C31 Ga2 Ga1 121.8(3) . . ?
C32 Ga2 Ga1 121.2(2) . . ?
C3 N2 C18 122.6(6) . . ?
C3 N2 Ga1 120.4(5) . . ?
C18 N2 Ga1 115.9(4) . . ?
C1 C2 C3 128.6(6) . . ?
N2 C3 C2 124.0(6) . . ?
N2 C3 C5 119.7(6) . . ?
C2 C3 C5 116.3(6) . . ?
C7 C6 C11 121.1(7) . . ?
C7 C6 N1 121.2(7) . . ?
C11 C6 N1 117.5(7) . . ?
C8 C7 C6 118.6(7) . . ?
C8 C7 C12 119.5(7) . . ?
C6 C7 C12 121.9(7) . . ?
C9 C8 C7 121.6(8) . . ?
C10 C9 C8 120.1(8) . . ?
C9 C10 C11 122.1(8) . . ?
C10 C11 C6 116.4(7) . . ?
C10 C11 C15 121.1(7) . . ?
C6 C11 C15 122.5(7) . . ?
C13 C12 C7 112.7(7) . . ?
C13 C12 C14 110.7(7) . . ?
C7 C12 C14 110.7(6) . . ?
C17 C15 C11 111.8(6) . . ?
C17 C15 C16 109.0(7) . . ?
C11 C15 C16 112.6(6) . . ?
C23 C18 C19 121.3(6) . . ?
C23 C18 N2 118.2(6) . . ?
C19 C18 N2 120.5(7) . . ?
C20 C19 C18 117.8(7) . . ?
C20 C19 C24 119.4(7) . . ?
C18 C19 C24 122.8(7) . . ?
C21 C20 C19 121.4(7) . . ?
C20 C21 C22 119.9(7) . . ?
C23 C22 C21 121.6(7) . . ?
C22 C23 C18 118.0(7) . . ?
C22 C23 C27 121.4(7) . . ?
C18 C23 C27 120.6(6) . . ?
C26 C24 C25 109.1(6) . . ?
C26 C24 C19 113.3(6) . . ?
C25 C24 C19 111.3(6) . . ?
C28 C27 C23 111.0(6) . . ?
C28 C27 C29 111.4(6) . . ?
C23 C27 C29 112.1(6) . . ?

loop_
_geom_bond_atom_site_label_1
_geom_bond_atom_site_label_2
_geom_bond_distance
_geom_bond_site_symmetry_2
_geom_bond_publ_flag
Ga1 N1 1.981(5) . ?
Ga1 C30 1.981(6) . ?
Ga1 N2 2.001(6) . ?
Ga1 Ga2 2.4508(18) . ?
N1 C1 1.343(7) . ?
N1 C6 1.433(8) . ?
C1 C2 1.377(9) . ?
C1 C4 1.502(9) . ?
Ga2 C31 1.815(7) . ?
Ga2 C32 1.990(7) . ?
N2 C3 1.319(8) . ?
N2 C18 1.441(8) . ?
C2 C3 1.413(9) . ?
C3 C5 1.535(9) . ?
C6 C7 1.394(10) . ?
C6 C11 1.426(10) . ?
C7 C8 1.383(9) . ?
C7 C12 1.525(10) . ?
C8 C9 1.372(10) . ?
C9 C10 1.353(10) . ?
C10 C11 1.414(9) . ?
C11 C15 1.521(10) . ?
C12 C13 1.506(10) . ?
C12 C14 1.535(10) . ?
C15 C17 1.508(10) . ?
C15 C16 1.554(9) . ?
C18 C23 1.412(9) . ?
C18 C19 1.415(10) . ?
C19 C20 1.387(9) . ?
C19 C24 1.522(9) . ?
C20 C21 1.380(9) . ?
C21 C22 1.385(10) . ?
C22 C23 1.378(9) . ?
C23 C27 1.520(9) . ?
C24 C26 1.511(9) . ?
C24 C25 1.520(9) . ?
C27 C28 1.515(10) . ?
C27 C29 1.531(8) . ?

loop_
_geom_torsion_atom_site_label_1
_geom_torsion_atom_site_label_2
_geom_torsion_atom_site_label_3
_geom_torsion_atom_site_label_4
_geom_torsion
_geom_torsion_site_symmetry_1
_geom_torsion_site_symmetry_2
_geom_torsion_site_symmetry_3
_geom_torsion_site_symmetry_4
_geom_torsion_publ_flag
C30 Ga1 N1 C1 151.9(5) . . . . ?
N2 Ga1 N1 C1 32.4(5) . . . . ?
Ga2 Ga1 N1 C1 -80.6(5) . . . . ?
C30 Ga1 N1 C6 -34.2(6) . . . . ?
N2 Ga1 N1 C6 -153.7(5) . . . . ?
Ga2 Ga1 N1 C6 93.3(5) . . . . ?
C6 N1 C1 C2 166.6(7) . . . . ?
Ga1 N1 C1 C2 -19.6(9) . . . . ?
C6 N1 C1 C4 -11.4(10) . . . . ?
Ga1 N1 C1 C4 162.4(5) . . . . ?
N1 Ga1 Ga2 C31 40.6(3) . . . . ?
C30 Ga1 Ga2 C31 166.1(4) . . . . ?
N2 Ga1 Ga2 C31 -61.3(4) . . . . ?
N1 Ga1 Ga2 C32 -136.8(3) . . . . ?
C30 Ga1 Ga2 C32 -11.3(4) . . . . ?
N2 Ga1 Ga2 C32 121.3(3) . . . . ?
N1 Ga1 N2 C3 -28.6(5) . . . . ?
C30 Ga1 N2 C3 -142.9(5) . . . . ?
Ga2 Ga1 N2 C3 85.8(5) . . . . ?
N1 Ga1 N2 C18 163.1(5) . . . . ?
C30 Ga1 N2 C18 48.8(6) . . . . ?
Ga2 Ga1 N2 C18 -82.5(5) . . . . ?
N1 C1 C2 C3 -9.0(12) . . . . ?
C4 C1 C2 C3 169.0(7) . . . . ?
C18 N2 C3 C2 179.5(7) . . . . ?
Ga1 N2 C3 C2 12.0(9) . . . . ?
C18 N2 C3 C5 -2.9(10) . . . . ?
Ga1 N2 C3 C5 -170.4(5) . . . . ?
C1 C2 C3 N2 13.3(12) . . . . ?
C1 C2 C3 C5 -164.4(7) . . . . ?
C1 N1 C6 C7 95.9(8) . . . . ?
Ga1 N1 C6 C7 -78.0(7) . . . . ?
C1 N1 C6 C11 -88.6(8) . . . . ?
Ga1 N1 C6 C11 97.4(7) . . . . ?
C11 C6 C7 C8 1.5(10) . . . . ?
N1 C6 C7 C8 176.8(6) . . . . ?
C11 C6 C7 C12 -179.2(7) . . . . ?
N1 C6 C7 C12 -3.9(10) . . . . ?
C6 C7 C8 C9 -1.4(11) . . . . ?
C12 C7 C8 C9 179.2(7) . . . . ?
C7 C8 C9 C10 0.6(11) . . . . ?
C8 C9 C10 C11 0.3(11) . . . . ?
C9 C10 C11 C6 -0.2(11) . . . . ?
C9 C10 C11 C15 -179.5(7) . . . . ?
C7 C6 C11 C10 -0.7(10) . . . . ?
N1 C6 C11 C10 -176.2(6) . . . . ?
C7 C6 C11 C15 178.6(6) . . . . ?
N1 C6 C11 C15 3.2(10) . . . . ?
C8 C7 C12 C13 54.4(9) . . . . ?
C6 C7 C12 C13 -124.9(8) . . . . ?
C8 C7 C12 C14 -70.2(9) . . . . ?
C6 C7 C12 C14 110.5(7) . . . . ?
C10 C11 C15 C17 -75.7(9) . . . . ?
C6 C11 C15 C17 104.9(8) . . . . ?
C10 C11 C15 C16 47.4(9) . . . . ?
C6 C11 C15 C16 -131.9(7) . . . . ?
C3 N2 C18 C23 106.0(8) . . . . ?
Ga1 N2 C18 C23 -86.0(7) . . . . ?
C3 N2 C18 C19 -76.4(9) . . . . ?
Ga1 N2 C18 C19 91.6(7) . . . . ?
C23 C18 C19 C20 2.1(11) . . . . ?
N2 C18 C19 C20 -175.4(6) . . . . ?
C23 C18 C19 C24 -179.1(6) . . . . ?
N2 C18 C19 C24 3.4(11) . . . . ?
C18 C19 C20 C21 -1.0(11) . . . . ?
C24 C19 C20 C21 -179.8(6) . . . . ?
C19 C20 C21 C22 -0.3(11) . . . . ?
C20 C21 C22 C23 0.4(12) . . . . ?
C21 C22 C23 C18 0.7(11) . . . . ?
C21 C22 C23 C27 -178.9(7) . . . . ?
C19 C18 C23 C22 -2.0(11) . . . . ?
N2 C18 C23 C22 175.5(6) . . . . ?
C19 C18 C23 C27 177.6(7) . . . . ?
N2 C18 C23 C27 -4.8(10) . . . . ?
C20 C19 C24 C26 -59.9(9) . . . . ?
C18 C19 C24 C26 121.3(8) . . . . ?
C20 C19 C24 C25 63.5(9) . . . . ?
C18 C19 C24 C25 -115.2(8) . . . . ?
C22 C23 C27 C28 92.5(9) . . . . ?
C18 C23 C27 C28 -87.1(9) . . . . ?
C22 C23 C27 C29 -32.9(10) . . . . ?
C18 C23 C27 C29 147.5(6) . . . . ?
